data_1529793
loop_
_publ_author_name
'Darriet, J.'

_publ_section_title
;
 Crystal structure and magnetic properties of the (Ru2 Cl9)3(-)-ion in Cs3
 Ru2 Cl9
;
_journal_name_full 'Revue de Chimie Minerale'
_journal_page_first 27
_journal_page_last 32
_journal_volume 18
_journal_year 1981
_chemical_formula_sum 'Cl9 Cs3 Ru2'
_chemical_name_systematic 'Cs3 Ru2 Cl9'
_space_group_IT_number 194
_symmetry_space_group_name_Hall '-P 6c 2c'
_symmetry_space_group_name_H-M 'P 63/m m c'
_cell_angle_alpha 90
_cell_angle_beta 90
_cell_angle_gamma 120
_cell_formula_units_Z 2
_cell_length_a 7.221
_cell_length_b 7.221
_cell_length_c 17.556
_cell_volume 792.777
_citation_journal_id_ASTM RVCMA8
_cod_data_source_file Darriet_RVCMA8_1981_716.cif
_cod_data_source_block Cl9Cs3Ru2
_cod_original_cell_volume 792.7767
_cod_database_code 1529793

loop_
_symmetry_equiv_pos_as_xyz
x,y,z
x-y,x,z+1/2
-y,x-y,z
-x,-y,z+1/2
-x+y,-x,z
y,-x+y,z+1/2
-y,-x,-z+1/2
x-y,-y,-z
x,x-y,-z+1/2
y,x,-z
-x+y,y,-z+1/2
-x,-x+y,-z
-x,-y,-z
-x+y,-x,-z-1/2
y,-x+y,-z
x,y,-z-1/2
x-y,x,-z
-y,x-y,-z-1/2
y,x,z-1/2
-x+y,y,z
-x,-x+y,z-1/2
-y,-x,z
x-y,-y,z-1/2
x,x-y,z

loop_
_atom_site_label
_atom_site_type_symbol
_atom_site_fract_x
_atom_site_fract_y
_atom_site_fract_z
_atom_site_occupancy
_atom_site_U_iso_or_equiv
Cs1 Cs+1 0 0 0.25 1 0.0
Cl1 Cl-1 0.5096 1.0192 0.25 1 0.0
Ru1 Ru+3 0.33333 0.66667 0.8276 1 0.0
Cl2 Cl-1 0.8193 0.6386 0.0961 1 0.0
Cs2 Cs+1 0.33333 0.66667 0.0746 1 0.0
